data_7240562
loop_
_publ_author_name
'Bakthadoss, Manickam'
'Surendar, Manickam'

_publ_section_title
;
 Cascade annulation reaction (CAR): highly diastereoselective synthesis of
 pyranopyrazole scaffolds
;
_journal_issue 32
_journal_name_full 'RSC Advances'
_journal_page_first 19003
_journal_page_last 19007
_journal_paper_doi 10.1039/D0RA03400B
_journal_volume 10
_journal_year 2020
_chemical_formula_moiety 'C25 H18 N2 O3'
_chemical_formula_sum 'C25 H18 N2 O3'
_chemical_formula_weight 394.41
_space_group_crystal_system triclinic
_space_group_IT_number 2
_space_group_name_Hall '-P 1'
_space_group_name_H-M_alt 'P -1'
_atom_sites_solution_hydrogens geom
_atom_sites_solution_primary iterative
_audit_creation_date 2020-01-14
_audit_creation_method
;
Olex2 1.3-alpha
(compiled 2019.09.11 svn.r3662 for OlexSys, GUI svn.r5938)
;
_audit_update_record
;
2020-01-14 deposited with the CCDC.	2020-05-12 downloaded from the CCDC.
;
_cell_angle_alpha 66.900(12)
_cell_angle_beta 85.830(10)
_cell_angle_gamma 80.391(12)
_cell_formula_units_Z 2
_cell_length_a 9.6663(14)
_cell_length_b 10.7447(16)
_cell_length_c 10.7533(10)
_cell_measurement_reflns_used 3906
_cell_measurement_temperature 298(2)
_cell_measurement_theta_max 29.0648
_cell_measurement_theta_min 3.1968
_cell_volume 1012.9(3)
_computing_cell_refinement
;
CrysAlisPro, Agilent Technologies,
Version 1.171.36.21 (release 14-08-2012 CrysAlis171 .NET)
(compiled Sep 14 2012,17:21:16)
;
_computing_data_collection
;
CrysAlisPro, Agilent Technologies,
Version 1.171.36.21 (release 14-08-2012 CrysAlis171 .NET)
(compiled Sep 14 2012,17:21:16)
;
_computing_data_reduction
;
CrysAlisPro, Agilent Technologies,
Version 1.171.36.21 (release 14-08-2012 CrysAlis171 .NET)
(compiled Sep 14 2012,17:21:16)
;
_computing_molecular_graphics 'Olex2 1.3-alpha (Dolomanov et al., 2009)'
_computing_publication_material 'Olex2 1.3-alpha (Dolomanov et al., 2009)'
_computing_structure_refinement 'ShelXL 2018/3 (Sheldrick, 2015)'
_computing_structure_solution
;
Superflip n/a (Palatinus & Chapuis, 2007;Palatinus & van der Lee, 2008;
Palatinus et al., 2012)
;
_diffrn_ambient_temperature 298(2)
_diffrn_detector_area_resol_mean 15.9821
_diffrn_measured_fraction_theta_full 0.997
_diffrn_measured_fraction_theta_max 0.865
_diffrn_measurement_details
;
#__ type_ start__ end____ width___ exp.time_
  1 omega   20.00   46.00   1.0000   10.0000
omega____ theta____ kappa____ phi______ frames
    -      -17.1835   77.0000  150.0000 26

#__ type_ start__ end____ width___ exp.time_
  2 omega  -46.00   48.00   1.0000   10.0000
omega____ theta____ kappa____ phi______ frames
    -      -17.1835   77.0000  120.0000 94

#__ type_ start__ end____ width___ exp.time_
  3 omega   -9.00   90.00   1.0000   10.0000
omega____ theta____ kappa____ phi______ frames
    -       19.8397   77.0000   30.0000 99

#__ type_ start__ end____ width___ exp.time_
  4 omega  -10.00   17.00   1.0000   10.0000
omega____ theta____ kappa____ phi______ frames
    -       19.8397   77.0000 -120.0000 27

#__ type_ start__ end____ width___ exp.time_
  5 omega   49.00   85.00   1.0000   10.0000
omega____ theta____ kappa____ phi______ frames
    -       19.8397   77.0000 -120.0000 36

#__ type_ start__ end____ width___ exp.time_
  6 omega  -10.00   90.00   1.0000   10.0000
omega____ theta____ kappa____ phi______ frames
    -       19.8397   77.0000  -90.0000 100

#__ type_ start__ end____ width___ exp.time_
  7 omega   35.00   96.00   1.0000   10.0000
omega____ theta____ kappa____ phi______ frames
    -       19.8397  178.0000  150.0000 61

#__ type_ start__ end____ width___ exp.time_
  8 omega  -49.00   41.00   1.0000   10.0000
omega____ theta____ kappa____ phi______ frames
    -       19.8397  -57.0000  -60.0000 90
;
_diffrn_measurement_device_type 'Xcalibur, Eos'
_diffrn_measurement_method '\w scans'
_diffrn_orient_matrix_UB_11 0.0366611000
_diffrn_orient_matrix_UB_12 0.0568991000
_diffrn_orient_matrix_UB_13 -0.0289094000
_diffrn_orient_matrix_UB_21 -0.0246413000
_diffrn_orient_matrix_UB_22 0.0121762000
_diffrn_orient_matrix_UB_23 -0.0649050000
_diffrn_orient_matrix_UB_31 -0.0598950000
_diffrn_orient_matrix_UB_32 0.0434199000
_diffrn_orient_matrix_UB_33 0.0097125000
_diffrn_radiation_monochromator graphite
_diffrn_radiation_type 'Mo K\a'
_diffrn_radiation_wavelength 0.71073
_diffrn_reflns_av_R_equivalents 0.0165
_diffrn_reflns_av_unetI/netI 0.0197
_diffrn_reflns_Laue_measured_fraction_full 0.997
_diffrn_reflns_Laue_measured_fraction_max 0.865
_diffrn_reflns_limit_h_max 12
_diffrn_reflns_limit_h_min -13
_diffrn_reflns_limit_k_max 13
_diffrn_reflns_limit_k_min -14
_diffrn_reflns_limit_l_max 14
_diffrn_reflns_limit_l_min -14
_diffrn_reflns_number 10884
_diffrn_reflns_point_group_measured_fraction_full 0.997
_diffrn_reflns_point_group_measured_fraction_max 0.865
_diffrn_reflns_theta_full 25.000
_diffrn_reflns_theta_max 29.127
_diffrn_reflns_theta_min 3.203
_diffrn_source 'Enhance (Mo) X-ray Source'
_exptl_absorpt_coefficient_mu 0.086
_exptl_absorpt_correction_T_max 1.00000
_exptl_absorpt_correction_T_min 0.88672
_exptl_absorpt_correction_type multi-scan
_exptl_absorpt_process_details
;
CrysAlisPro, Agilent Technologies,
Version 1.171.36.21 (release 14-08-2012 CrysAlis171 .NET)
(compiled Sep 14 2012,17:21:16)
Empirical absorption correction using spherical harmonics,
 implemented in SCALE3 ABSPACK scaling algorithm.
;
_exptl_crystal_colour violet
_exptl_crystal_colour_primary violet
_exptl_crystal_density_diffrn 1.293
_exptl_crystal_description block
_exptl_crystal_F_000 412
_exptl_crystal_size_max 0.82
_exptl_crystal_size_mid 0.72
_exptl_crystal_size_min 0.42
_refine_diff_density_max 0.148
_refine_diff_density_min -0.199
_refine_diff_density_rms 0.042
_refine_ls_extinction_method none
_refine_ls_goodness_of_fit_ref 1.029
_refine_ls_hydrogen_treatment constr
_refine_ls_matrix_type full
_refine_ls_number_parameters 272
_refine_ls_number_reflns 4715
_refine_ls_number_restraints 0
_refine_ls_restrained_S_all 1.029
_refine_ls_R_factor_all 0.0583
_refine_ls_R_factor_gt 0.0455
_refine_ls_shift/su_max 0.001
_refine_ls_shift/su_mean 0.000
_refine_ls_structure_factor_coef Fsqd
_refine_ls_weighting_details 'w=1/[\s^2^(Fo^2^)+(0.0556P)^2^+0.1743P] where P=(Fo^2^+2Fc^2^)/3'
_refine_ls_weighting_scheme calc
_refine_ls_wR_factor_gt 0.1134
_refine_ls_wR_factor_ref 0.1231
_reflns_Friedel_coverage 0.000
_reflns_number_gt 3745
_reflns_number_total 4715
_reflns_threshold_expression 'I > 2\s(I)'
_cod_data_source_file d0ra03400b2.cif
_cod_data_source_block mb-msp-609-s
_cod_depositor_comments 'Adding full bibliography for 7240561--7240562.cif.'
_cod_original_cell_volume 1012.9(2)
_cod_database_code 7240562
_shelx_shelxl_version_number 2018/3
_chemical_oxdiff_formula 'C25 H18 N2 O3'
_chemical_oxdiff_usercomment 'VIOLET COLOUR BLOCK, 298K, 0.82 0.72 0.42'
_shelx_space_group_comment
;
The symmetry employed for this shelxl refinement is uniquely defined
by the following loop, which should always be used as a source of
symmetry information in preference to the above space-group names.
They are only intended as comments.
;
_shelx_estimated_absorpt_t_max 0.965
_shelx_estimated_absorpt_t_min 0.933
_reflns_odcompleteness_completeness 99.76
_reflns_odcompleteness_iscentric 1
_reflns_odcompleteness_theta 26.32
_olex2_refinement_description
;
1. Fixed Uiso
 At 1.2 times of:
  All C(H) groups
 At 1.5 times of:
  All C(H,H,H) groups
2.a Aromatic/amide H refined with riding coordinates:
 C11(H11), C12(H12), C13(H13), C14(H14), C15(H15), C16(H16), C17(H17),
 C18(H18), C19(H19), C1A(H1A), C1B(H1B), C1C(H1C), C1D(H1D), C1E(H1E), C1F(H1F)
2.b Idealised Me refined as rotating group:
 C10(H10A,H10B,H10C)
;
_olex2_submission_special_instructions 'No special instructions were received'

loop_
_space_group_symop_operation_xyz
'x, y, z'
'-x, -y, -z'

loop_
_atom_site_label
_atom_site_type_symbol
_atom_site_fract_x
_atom_site_fract_y
_atom_site_fract_z
_atom_site_U_iso_or_equiv
_atom_site_adp_type
_atom_site_occupancy
_atom_site_site_symmetry_order
_atom_site_calc_flag
_atom_site_refinement_flags_posn
_atom_site_refinement_flags_adp
_atom_site_refinement_flags_occupancy
_atom_site_disorder_assembly
_atom_site_disorder_group
O2 O 0.18762(11) 0.16481(10) 1.06183(11) 0.0610(3) Uani 1 1 d . . . . .
O3 O 0.49861(11) 0.27008(12) 0.93967(13) 0.0689(3) Uani 1 1 d . . . . .
N6 N 0.16180(12) 0.63744(10) 0.70785(10) 0.0453(3) Uani 1 1 d . . . . .
N5 N 0.14442(12) 0.71945(11) 0.78494(11) 0.0465(3) Uani 1 1 d . . . . .
C20 C 0.17354(14) 0.64094(13) 0.90956(12) 0.0431(3) Uani 1 1 d . . . . .
C2 C 0.13690(14) 0.70112(13) 0.56661(12) 0.0438(3) Uani 1 1 d . . . . .
C3 C 0.28393(14) 0.36601(13) 1.16866(12) 0.0447(3) Uani 1 1 d . . . . .
C4 C 0.21216(14) 0.49784(13) 0.92524(12) 0.0434(3) Uani 1 1 d . . . . .
C6 C 0.26696(14) 0.24596(13) 1.00800(13) 0.0462(3) Uani 1 1 d . . . . .
C5 C 0.19670(15) 0.50165(13) 0.78696(13) 0.0461(3) Uani 1 1 d . . . . .
C7 C 0.40625(15) 0.12896(13) 0.85200(13) 0.0474(3) Uani 1 1 d . . . . .
C8 C 0.25201(14) 0.37978(13) 1.03032(12) 0.0439(3) Uani 1 1 d . . . . .
C9 C 0.39967(15) 0.21761(13) 0.92949(14) 0.0481(3) Uani 1 1 d . . . . .
C10 C 0.15573(17) 0.69924(16) 1.01600(14) 0.0569(4) Uani 1 1 d . . . . .
H10A H 0.246258 0.700320 1.046504 0.085 Uiso 1 1 calc R U . . .
H10B H 0.103414 0.643932 1.090768 0.085 Uiso 1 1 calc R U . . .
H10C H 0.106077 0.790936 0.979154 0.085 Uiso 1 1 calc R U . . .
C11 C 0.12004(17) 0.84177(14) 0.50285(14) 0.0555(4) Uani 1 1 d . . . . .
H11 H 0.126219 0.895225 0.551861 0.067 Uiso 1 1 calc R U . . .
C12 C 0.38892(17) 0.43036(17) 1.18779(15) 0.0597(4) Uani 1 1 d . . . . .
H12 H 0.437518 0.484216 1.113694 0.072 Uiso 1 1 calc R U . . .
C13 C 0.0847(2) 0.82696(18) 0.29131(15) 0.0681(4) Uani 1 1 d . . . . .
H13 H 0.068591 0.868906 0.198774 0.082 Uiso 1 1 calc R U . . .
C14 C 0.21210(16) 0.28652(15) 1.28091(14) 0.0553(4) Uani 1 1 d . . . . .
H14 H 0.142220 0.241978 1.269701 0.066 Uiso 1 1 calc R U . . .
C15 C 0.3490(2) 0.33582(19) 1.42753(15) 0.0709(5) Uani 1 1 d . . . . .
H15 H 0.371164 0.325153 1.514203 0.085 Uiso 1 1 calc R U . . .
C16 C 0.29169(18) 0.07573(16) 0.83423(17) 0.0611(4) Uani 1 1 d . . . . .
H16 H 0.205531 0.093984 0.872987 0.073 Uiso 1 1 calc R U . . .
C17 C 0.0998(3) 0.6875(2) 0.35544(16) 0.0895(7) Uani 1 1 d . . . . .
H17 H 0.092037 0.634969 0.305821 0.107 Uiso 1 1 calc R U . . .
C18 C 0.09374(19) 0.90320(16) 0.36477(15) 0.0641(4) Uani 1 1 d . . . . .
H18 H 0.082123 0.998086 0.322031 0.077 Uiso 1 1 calc R U . . .
C19 C 0.1264(2) 0.62295(17) 0.49271(15) 0.0752(5) Uani 1 1 d . . . . .
H19 H 0.136988 0.528043 0.534730 0.090 Uiso 1 1 calc R U . . .
C1A C 0.2442(2) 0.27352(18) 1.40896(15) 0.0680(4) Uani 1 1 d . . . . .
H1A H 0.194193 0.221954 1.483251 0.082 Uiso 1 1 calc R U . . .
C1B C 0.4215(2) 0.4145(2) 1.31712(17) 0.0718(5) Uani 1 1 d . . . . .
H1B H 0.492533 0.457138 1.329539 0.086 Uiso 1 1 calc R U . . .
C1C C 0.3053(2) -0.00473(18) 0.75872(18) 0.0721(5) Uani 1 1 d . . . . .
H1C H 0.228359 -0.040967 0.747687 0.087 Uiso 1 1 calc R U . . .
C1D C 0.53320(17) 0.10255(17) 0.79066(17) 0.0631(4) Uani 1 1 d . . . . .
H1D H 0.610738 0.138564 0.800763 0.076 Uiso 1 1 calc R U . . .
C1E C 0.4316(2) -0.03122(18) 0.70020(18) 0.0749(5) Uani 1 1 d . . . . .
H1E H 0.440404 -0.086150 0.650527 0.090 Uiso 1 1 calc R U . . .
C1F C 0.5447(2) 0.0232(2) 0.71489(19) 0.0774(5) Uani 1 1 d . . . . .
H1F H 0.629730 0.006557 0.673602 0.093 Uiso 1 1 calc R U . . .
O1 O 0.21270(14) 0.40447(10) 0.75230(10) 0.0668(3) Uani 1 1 d . . . . .

loop_
_atom_site_aniso_label
_atom_site_aniso_U_11
_atom_site_aniso_U_22
_atom_site_aniso_U_33
_atom_site_aniso_U_23
_atom_site_aniso_U_13
_atom_site_aniso_U_12
O2 0.0662(7) 0.0548(6) 0.0626(6) -0.0193(5) 0.0081(5) -0.0232(5)
O3 0.0555(6) 0.0745(7) 0.0926(9) -0.0440(7) 0.0034(6) -0.0242(5)
N6 0.0670(7) 0.0373(5) 0.0335(5) -0.0169(4) -0.0054(5) -0.0026(5)
N5 0.0636(7) 0.0421(6) 0.0385(5) -0.0217(5) -0.0045(5) -0.0034(5)
C20 0.0485(7) 0.0468(7) 0.0378(6) -0.0206(5) -0.0019(5) -0.0062(5)
C2 0.0539(8) 0.0439(7) 0.0325(6) -0.0153(5) -0.0021(5) -0.0026(5)
C3 0.0505(7) 0.0453(7) 0.0354(6) -0.0132(5) -0.0043(5) -0.0040(5)
C4 0.0523(7) 0.0442(7) 0.0355(6) -0.0163(5) -0.0036(5) -0.0085(5)
C6 0.0522(8) 0.0446(7) 0.0389(6) -0.0109(5) -0.0071(5) -0.0100(6)
C5 0.0610(8) 0.0409(7) 0.0372(6) -0.0161(5) -0.0078(6) -0.0040(6)
C7 0.0538(8) 0.0383(6) 0.0448(7) -0.0110(5) -0.0073(6) -0.0026(5)
C8 0.0473(7) 0.0461(7) 0.0378(6) -0.0142(5) -0.0021(5) -0.0101(5)
C9 0.0499(8) 0.0428(7) 0.0483(7) -0.0122(6) -0.0063(6) -0.0097(6)
C10 0.0701(10) 0.0643(9) 0.0448(7) -0.0325(7) -0.0063(7) -0.0019(7)
C11 0.0784(10) 0.0445(7) 0.0437(7) -0.0157(6) -0.0060(7) -0.0110(7)
C12 0.0656(10) 0.0728(10) 0.0440(7) -0.0214(7) -0.0004(7) -0.0224(8)
C13 0.0893(12) 0.0730(11) 0.0328(7) -0.0129(7) -0.0053(7) -0.0046(9)
C14 0.0595(9) 0.0578(8) 0.0427(7) -0.0124(6) -0.0001(6) -0.0108(7)
C15 0.0842(12) 0.0848(12) 0.0391(8) -0.0235(8) -0.0151(8) 0.0048(9)
C16 0.0640(9) 0.0618(9) 0.0655(9) -0.0304(8) 0.0002(7) -0.0172(7)
C17 0.161(2) 0.0732(12) 0.0392(8) -0.0289(8) -0.0128(10) -0.0091(12)
C18 0.0844(11) 0.0504(8) 0.0450(8) -0.0048(6) -0.0052(7) -0.0085(8)
C19 0.1375(17) 0.0495(8) 0.0399(8) -0.0210(7) -0.0117(9) -0.0037(9)
C1A 0.0809(11) 0.0730(11) 0.0373(7) -0.0093(7) 0.0022(7) -0.0084(9)
C1B 0.0751(11) 0.0922(13) 0.0575(9) -0.0351(9) -0.0133(8) -0.0174(9)
C1C 0.0941(13) 0.0625(10) 0.0698(10) -0.0309(9) -0.0101(9) -0.0217(9)
C1D 0.0565(9) 0.0656(10) 0.0662(10) -0.0261(8) -0.0052(7) -0.0027(7)
C1E 0.1048(15) 0.0565(9) 0.0652(10) -0.0312(8) -0.0138(10) 0.0077(9)
C1F 0.0756(12) 0.0833(12) 0.0739(12) -0.0397(10) -0.0026(9) 0.0109(9)
O1 0.1122(9) 0.0404(5) 0.0506(6) -0.0223(5) -0.0242(6) 0.0030(5)

loop_
_atom_type_symbol
_atom_type_description
_atom_type_scat_dispersion_real
_atom_type_scat_dispersion_imag
_atom_type_scat_source
C C 0.0033 0.0016 'International Tables Vol C Tables 4.2.6.8 and 6.1.1.4'
H H 0.0000 0.0000 'International Tables Vol C Tables 4.2.6.8 and 6.1.1.4'
N N 0.0061 0.0033 'International Tables Vol C Tables 4.2.6.8 and 6.1.1.4'
O O 0.0106 0.0060 'International Tables Vol C Tables 4.2.6.8 and 6.1.1.4'

loop_
_geom_angle_atom_site_label_1
_geom_angle_atom_site_label_2
_geom_angle_atom_site_label_3
_geom_angle
_geom_angle_site_symmetry_1
_geom_angle_site_symmetry_3
_geom_angle_publ_flag
N5 N6 C2 118.89(10) . . ?
C5 N6 N5 111.79(10) . . ?
C5 N6 C2 129.27(10) . . ?
C20 N5 N6 108.33(10) . . ?
N5 C20 C4 110.98(10) . . ?
N5 C20 C10 120.05(12) . . ?
C4 C20 C10 128.82(12) . . ?
C11 C2 N6 120.07(11) . . ?
C11 C2 C19 119.59(12) . . ?
C19 C2 N6 120.33(12) . . ?
C12 C3 C8 120.06(12) . . ?
C12 C3 C14 118.94(12) . . ?
C14 C3 C8 120.98(12) . . ?
C20 C4 C5 104.04(10) . . ?
C8 C4 C20 134.31(12) . . ?
C8 C4 C5 121.65(12) . . ?
O2 C6 C8 120.79(13) . . ?
O2 C6 C9 123.99(12) . . ?
C8 C6 C9 114.73(11) . . ?
N6 C5 C4 104.72(10) . . ?
O1 C5 N6 127.90(12) . . ?
O1 C5 C4 127.38(12) . . ?
C16 C7 C9 123.31(13) . . ?
C16 C7 C1D 118.87(14) . . ?
C1D C7 C9 117.79(13) . . ?
C3 C8 C6 115.86(11) . . ?
C4 C8 C3 125.95(12) . . ?
C4 C8 C6 118.19(11) . . ?
O3 C9 C6 114.78(12) . . ?
O3 C9 C7 123.40(13) . . ?
C7 C9 C6 121.78(11) . . ?
C20 C10 H10A 109.5 . . ?
C20 C10 H10B 109.5 . . ?
C20 C10 H10C 109.5 . . ?
H10A C10 H10B 109.5 . . ?
H10A C10 H10C 109.5 . . ?
H10B C10 H10C 109.5 . . ?
C2 C11 H11 120.2 . . ?
C2 C11 C18 119.60(13) . . ?
C18 C11 H11 120.2 . . ?
C3 C12 H12 119.9 . . ?
C1B C12 C3 120.15(15) . . ?
C1B C12 H12 119.9 . . ?
C17 C13 H13 120.5 . . ?
C18 C13 H13 120.5 . . ?
C18 C13 C17 119.04(14) . . ?
C3 C14 H14 119.9 . . ?
C1A C14 C3 120.24(15) . . ?
C1A C14 H14 119.9 . . ?
C1A C15 H15 120.1 . . ?
C1A C15 C1B 119.75(14) . . ?
C1B C15 H15 120.1 . . ?
C7 C16 H16 120.0 . . ?
C7 C16 C1C 120.06(16) . . ?
C1C C16 H16 120.0 . . ?
C13 C17 H17 119.3 . . ?
C13 C17 C19 121.35(16) . . ?
C19 C17 H17 119.3 . . ?
C11 C18 H18 119.4 . . ?
C13 C18 C11 121.11(14) . . ?
C13 C18 H18 119.4 . . ?
C2 C19 C17 119.30(15) . . ?
C2 C19 H19 120.4 . . ?
C17 C19 H19 120.4 . . ?
C14 C1A H1A 119.7 . . ?
C15 C1A C14 120.63(15) . . ?
C15 C1A H1A 119.7 . . ?
C12 C1B H1B 119.9 . . ?
C15 C1B C12 120.28(16) . . ?
C15 C1B H1B 119.9 . . ?
C16 C1C H1C 119.8 . . ?
C1E C1C C16 120.39(17) . . ?
C1E C1C H1C 119.8 . . ?
C7 C1D H1D 119.8 . . ?
C1F C1D C7 120.33(16) . . ?
C1F C1D H1D 119.8 . . ?
C1C C1E H1E 120.0 . . ?
C1F C1E C1C 119.99(16) . . ?
C1F C1E H1E 120.0 . . ?
C1D C1F H1F 119.8 . . ?
C1E C1F C1D 120.34(17) . . ?
C1E C1F H1F 119.8 . . ?

loop_
_geom_bond_atom_site_label_1
_geom_bond_atom_site_label_2
_geom_bond_distance
_geom_bond_site_symmetry_2
_geom_bond_publ_flag
O2 C6 1.2025(16) . ?
O3 C9 1.2199(16) . ?
N6 N5 1.4126(14) . ?
N6 C2 1.4197(16) . ?
N6 C5 1.3674(16) . ?
N5 C20 1.2943(16) . ?
C20 C4 1.4650(18) . ?
C20 C10 1.4933(17) . ?
C2 C11 1.3789(19) . ?
C2 C19 1.3825(19) . ?
C3 C8 1.4862(17) . ?
C3 C12 1.388(2) . ?
C3 C14 1.3913(19) . ?
C4 C5 1.4891(17) . ?
C4 C8 1.3453(18) . ?
C6 C8 1.5304(18) . ?
C6 C9 1.538(2) . ?
C5 O1 1.2232(15) . ?
C7 C9 1.4834(19) . ?
C7 C16 1.385(2) . ?
C7 C1D 1.391(2) . ?
C10 H10A 0.9600 . ?
C10 H10B 0.9600 . ?
C10 H10C 0.9600 . ?
C11 H11 0.9300 . ?
C11 C18 1.391(2) . ?
C12 H12 0.9300 . ?
C12 C1B 1.387(2) . ?
C13 H13 0.9300 . ?
C13 C17 1.369(3) . ?
C13 C18 1.358(2) . ?
C14 H14 0.9300 . ?
C14 C1A 1.382(2) . ?
C15 H15 0.9300 . ?
C15 C1A 1.369(3) . ?
C15 C1B 1.381(3) . ?
C16 H16 0.9300 . ?
C16 C1C 1.386(2) . ?
C17 H17 0.9300 . ?
C17 C19 1.385(2) . ?
C18 H18 0.9300 . ?
C19 H19 0.9300 . ?
C1A H1A 0.9300 . ?
C1B H1B 0.9300 . ?
C1C H1C 0.9300 . ?
C1C C1E 1.371(3) . ?
C1D H1D 0.9300 . ?
C1D C1F 1.380(2) . ?
C1E H1E 0.9300 . ?
C1E C1F 1.368(3) . ?
C1F H1F 0.9300 . ?

loop_
_geom_torsion_atom_site_label_1
_geom_torsion_atom_site_label_2
_geom_torsion_atom_site_label_3
_geom_torsion_atom_site_label_4
_geom_torsion
_geom_torsion_site_symmetry_1
_geom_torsion_site_symmetry_2
_geom_torsion_site_symmetry_3
_geom_torsion_site_symmetry_4
_geom_torsion_publ_flag
O2 C6 C8 C3 68.16(17) . . . . ?
O2 C6 C8 C4 -111.98(15) . . . . ?
O2 C6 C9 O3 -144.99(14) . . . . ?
O2 C6 C9 C7 32.94(19) . . . . ?
N6 N5 C20 C4 -0.46(15) . . . . ?
N6 N5 C20 C10 -176.34(12) . . . . ?
N6 C2 C11 C18 -179.11(14) . . . . ?
N6 C2 C19 C17 178.98(18) . . . . ?
N5 N6 C2 C11 11.06(19) . . . . ?
N5 N6 C2 C19 -167.53(14) . . . . ?
N5 N6 C5 C4 -3.98(15) . . . . ?
N5 N6 C5 O1 176.43(15) . . . . ?
N5 C20 C4 C5 -1.89(15) . . . . ?
N5 C20 C4 C8 179.04(15) . . . . ?
C20 C4 C5 N6 3.47(14) . . . . ?
C20 C4 C5 O1 -176.95(15) . . . . ?
C20 C4 C8 C3 -7.4(3) . . . . ?
C20 C4 C8 C6 172.76(14) . . . . ?
C2 N6 N5 C20 -179.46(12) . . . . ?
C2 N6 C5 C4 178.74(13) . . . . ?
C2 N6 C5 O1 -0.8(3) . . . . ?
C2 C11 C18 C13 -0.2(3) . . . . ?
C3 C12 C1B C15 -0.6(3) . . . . ?
C3 C14 C1A C15 -1.5(3) . . . . ?
C5 N6 N5 C20 2.95(16) . . . . ?
C5 N6 C2 C11 -171.83(14) . . . . ?
C5 N6 C2 C19 9.6(2) . . . . ?
C5 C4 C8 C3 173.67(12) . . . . ?
C5 C4 C8 C6 -6.18(19) . . . . ?
C7 C16 C1C C1E -0.6(3) . . . . ?
C7 C1D C1F C1E -0.5(3) . . . . ?
C8 C3 C12 C1B -178.21(15) . . . . ?
C8 C3 C14 C1A 179.24(14) . . . . ?
C8 C4 C5 N6 -177.32(12) . . . . ?
C8 C4 C5 O1 2.3(2) . . . . ?
C8 C6 C9 O3 26.95(17) . . . . ?
C8 C6 C9 C7 -155.11(11) . . . . ?
C9 C6 C8 C3 -104.07(13) . . . . ?
C9 C6 C8 C4 75.79(15) . . . . ?
C9 C7 C16 C1C 179.02(14) . . . . ?
C9 C7 C1D C1F -178.62(14) . . . . ?
C10 C20 C4 C5 173.53(14) . . . . ?
C10 C20 C4 C8 -5.5(3) . . . . ?
C11 C2 C19 C17 0.4(3) . . . . ?
C12 C3 C8 C4 -58.7(2) . . . . ?
C12 C3 C8 C6 121.17(15) . . . . ?
C12 C3 C14 C1A 0.7(2) . . . . ?
C13 C17 C19 C2 0.5(3) . . . . ?
C14 C3 C8 C4 122.81(16) . . . . ?
C14 C3 C8 C6 -57.34(17) . . . . ?
C14 C3 C12 C1B 0.3(2) . . . . ?
C16 C7 C9 O3 -176.26(14) . . . . ?
C16 C7 C9 C6 6.0(2) . . . . ?
C16 C7 C1D C1F -0.8(2) . . . . ?
C16 C1C C1E C1F -0.7(3) . . . . ?
C17 C13 C18 C11 1.0(3) . . . . ?
C18 C13 C17 C19 -1.1(3) . . . . ?
C19 C2 C11 C18 -0.5(2) . . . . ?
C1A C15 C1B C12 -0.2(3) . . . . ?
C1B C15 C1A C14 1.2(3) . . . . ?
C1C C1E C1F C1D 1.3(3) . . . . ?
C1D C7 C9 O3 1.5(2) . . . . ?
C1D C7 C9 C6 -176.29(12) . . . . ?
C1D C7 C16 C1C 1.3(2) . . . . ?
